data_7052674
loop_
_publ_author_name
'Corradini, Valdis'
'Cervetti, Christian'
'Ghirri, Alberto'
'Biagi, Roberto'
'del Pennino, Umberto'
'Timco, Grigore A.'
'Winpenny, Richard E. P.'
'Affronte, Marco'

_publ_section_title
;
 Oxo-centered carboxylate-bridged trinuclear complexes deposited on
 Au(111) by a mass-selective electrospray
;
_journal_issue 8
_journal_name_full 'New Journal of Chemistry'
_journal_page_first 1683
_journal_paper_doi 10.1039/c1nj20080a
_journal_volume 35
_journal_year 2011
_chemical_compound_source 'synthesis as described'
_chemical_formula_moiety 'C46 H45 Cr3 N1 O18 S1'
_chemical_formula_sum 'C46 H45 Cr3 N O18 S'
_chemical_formula_weight 1087.91
_chemical_name_systematic
;
?
;
_space_group_IT_number 14
_symmetry_cell_setting monoclinic
_symmetry_Int_Tables_number 14
_symmetry_space_group_name_Hall '-P 2ybc'
_symmetry_space_group_name_H-M 'P 1 21/c 1'
_atom_sites_solution_hydrogens geom
_atom_sites_solution_primary direct
_atom_sites_solution_secondary difmap
_audit_conform_dict_location ftp://ftp.iucr.org/pub/cif_core.dic
_audit_conform_dict_name cif_core.dic
_audit_conform_dict_version 2.4
_audit_creation_date 2011-03-09T01:28:35-00:00
_audit_creation_method 'WinGX routine CIF_UPDATE'
_cell_angle_alpha 90
_cell_angle_beta 93.4060(10)
_cell_angle_gamma 90
_cell_formula_units_Z 4
_cell_length_a 11.2760(14)
_cell_length_b 21.607(3)
_cell_length_c 21.504(3)
_cell_measurement_reflns_used 0
_cell_measurement_temperature 100(2)
_cell_measurement_theta_max 22
_cell_measurement_theta_min 2
_cell_measurement_wavelength 0.6710
_cell_volume 5230.0(12)
_computing_molecular_graphics 'Ortep-3 for Windows (Farrugia, 1997)'
_computing_publication_material 'WinGX publication routines (Farrugia, 1999)'
_computing_structure_refinement 'SHELXL-97 (Sheldrick, 2008)'
_computing_structure_solution 'SIR92 (Giacovazzo et al, 1993)'
_diffrn_ambient_temperature 100(2)
_diffrn_measured_fraction_theta_full 0.996
_diffrn_measured_fraction_theta_max 0.996
_diffrn_measurement_device '95mm CCD camera on \k-goniostat'
_diffrn_measurement_device_type KappaCCD
_diffrn_measurement_method 'CCD rotation images, thick slices'
_diffrn_radiation_monochromator silicon
_diffrn_radiation_probe x-ray
_diffrn_radiation_type synchrotron
_diffrn_radiation_wavelength 0.671
_diffrn_reflns_av_R_equivalents 0.0784
_diffrn_reflns_av_unetI/netI 0.0936
_diffrn_reflns_limit_h_max 11
_diffrn_reflns_limit_h_min -11
_diffrn_reflns_limit_k_max 22
_diffrn_reflns_limit_k_min -22
_diffrn_reflns_limit_l_max 21
_diffrn_reflns_limit_l_min -21
_diffrn_reflns_number 39991
_diffrn_reflns_theta_full 20
_diffrn_reflns_theta_max 20
_diffrn_reflns_theta_min 2.82
_exptl_absorpt_coefficient_mu 0.591
_exptl_absorpt_correction_T_max 0.971
_exptl_absorpt_correction_T_min 0.9542
_exptl_absorpt_correction_type multi-scan
_exptl_absorpt_process_details
;
SADABS, TWINABS: Bruker (2001). Program name. Bruker AXS Inc., Madison,
Wisconsin, USA. or Sheldrick, G. M. (1996). Program name. University of
G ttingen, Germany.
;
_exptl_crystal_colour green
_exptl_crystal_density_diffrn 1.371
_exptl_crystal_density_method 'not measured'
_exptl_crystal_description prism
_exptl_crystal_F_000 2222
_exptl_crystal_size_max 0.08
_exptl_crystal_size_mid 0.05
_exptl_crystal_size_min 0.05
_refine_diff_density_max 1.174
_refine_diff_density_min -0.74
_refine_diff_density_rms 0.132
_refine_ls_extinction_coef 0.0060(3)
_refine_ls_extinction_expression Fc^*^=kFc[1+0.001xFc^2^\l^3^/sin(2\q)]^-1/4^
_refine_ls_extinction_method SHELXL
_refine_ls_goodness_of_fit_ref 1.168
_refine_ls_hydrogen_treatment mixed
_refine_ls_matrix_type full
_refine_ls_number_parameters 707
_refine_ls_number_reflns 27801
_refine_ls_number_restraints 466
_refine_ls_restrained_S_all 1.184
_refine_ls_R_factor_all 0.1566
_refine_ls_R_factor_gt 0.1287
_refine_ls_shift/su_max 0.002
_refine_ls_shift/su_mean 0
_refine_ls_structure_factor_coef Fsqd
_refine_ls_weighting_details 'calc w=1/[\s^2^(Fo^2^)+(0.0000P)^2^+99.3768P] where P=(Fo^2^+2Fc^2^)/3'
_refine_ls_weighting_scheme calc
_refine_ls_wR_factor_gt 0.2788
_refine_ls_wR_factor_ref 0.2899
_reflns_number_gt 20796
_reflns_number_total 27801
_reflns_threshold_expression >2\s(I)
_cod_data_source_file c1nj20080a.txt
_cod_data_source_block robin
_cod_original_formula_sum 'C46 H45 Cr3 N1 O18 S1'
_cod_database_code 7052674

loop_
_symmetry_equiv_pos_as_xyz
'x, y, z'
'-x, y+1/2, -z+1/2'
'-x, -y, -z'
'x, -y-1/2, z-1/2'

loop_
_atom_site_label
_atom_site_type_symbol
_atom_site_fract_x
_atom_site_fract_y
_atom_site_fract_z
_atom_site_U_iso_or_equiv
_atom_site_adp_type
_atom_site_occupancy
_atom_site_symmetry_multiplicity
_atom_site_calc_flag
_atom_site_refinement_flags
_atom_site_disorder_assembly
_atom_site_disorder_group
C1 C 0.5064(6) 0.2465(4) 0.2409(3) 0.0444(17) Uani 1 1 d U . .
C2 C 0.6136(5) 0.2764(3) 0.2130(3) 0.0440(17) Uani 1 1 d U . .
C3 C 0.6257(7) 0.3352(4) 0.2087(4) 0.075(2) Uani 1 1 d U . .
H3 H 0.5679 0.3616 0.2251 0.09 Uiso 1 1 calc R . .
C4 C 0.7286(10) 0.3629(6) 0.1786(5) 0.118(4) Uani 1 1 d U . .
H4 H 0.7384 0.406 0.1714 0.142 Uiso 1 1 calc R . .
C5 C 0.8090(8) 0.3173(5) 0.1623(4) 0.091(3) Uani 1 1 d U . .
H5 H 0.8812 0.3324 0.1474 0.109 Uiso 1 1 calc R . .
C6 C 0.8006(8) 0.2588(5) 0.1641(4) 0.081(3) Uani 1 1 d U . .
H6 H 0.8573 0.2326 0.1465 0.098 Uiso 1 1 calc R . .
C7 C 0.7025(6) 0.2348(4) 0.1939(3) 0.060(2) Uani 1 1 d U . .
H7 H 0.6957 0.1916 0.2011 0.072 Uiso 1 1 calc R . .
C8 C 0.3651(5) 0.2416(3) 0.3893(3) 0.0416(17) Uani 1 1 d U . .
C9 C 0.3930(5) 0.2619(3) 0.4558(3) 0.0356(16) Uani 1 1 d U . .
C10 C 0.3292(5) 0.3063(3) 0.4817(3) 0.0369(16) Uani 1 1 d U . .
H10 H 0.2673 0.3266 0.4578 0.044 Uiso 1 1 calc R . .
C11 C 0.3533(7) 0.3222(3) 0.5426(3) 0.059(2) Uani 1 1 d U . .
H11 H 0.3051 0.3522 0.5613 0.07 Uiso 1 1 calc R . .
C12 C 0.4451(6) 0.2958(3) 0.5769(3) 0.0523(19) Uani 1 1 d U . .
H12 H 0.4661 0.3106 0.6177 0.063 Uiso 1 1 calc R . .
C13 C 0.5089(6) 0.2469(3) 0.5522(3) 0.0464(18) Uani 1 1 d U . .
H13 H 0.5684 0.2255 0.5769 0.056 Uiso 1 1 calc R . .
C14 C 0.4829(5) 0.2311(3) 0.4921(3) 0.0469(18) Uani 1 1 d U . .
H14 H 0.526 0.1986 0.474 0.056 Uiso 1 1 calc R . .
C15 C 0.1550(5) 0.2553(3) 0.1397(2) 0.0318(15) Uani 1 1 d U . .
C16 C 0.1349(5) 0.2797(3) 0.0758(3) 0.0341(15) Uani 1 1 d U . .
C17 C 0.2064(5) 0.3244(3) 0.0518(3) 0.0399(16) Uani 1 1 d U . .
H17 H 0.2671 0.343 0.0781 0.048 Uiso 1 1 calc R . .
C18 C 0.1913(5) 0.3425(3) -0.0094(3) 0.0388(16) Uani 1 1 d U . .
H18 H 0.2451 0.3711 -0.026 0.047 Uiso 1 1 calc R . .
C19 C 0.0999(6) 0.3197(3) -0.0459(3) 0.0448(17) Uani 1 1 d U . .
H19 H 0.0883 0.334 -0.0876 0.054 Uiso 1 1 calc R . .
C20 C 0.0212(6) 0.2751(3) -0.0237(3) 0.0458(17) Uani 1 1 d U . .
H20 H -0.043 0.2592 -0.0495 0.055 Uiso 1 1 calc R . .
C21 C 0.0421(5) 0.2552(3) 0.0382(3) 0.0395(16) Uani 1 1 d U . .
H21 H -0.008 0.2246 0.0545 0.047 Uiso 1 1 calc R . .
C22 C 0.0055(5) 0.2366(3) 0.2898(3) 0.0365(16) Uani 1 1 d U . .
C23 C -0.1001(5) 0.2541(3) 0.3236(3) 0.0397(16) Uani 1 1 d U . .
C24 C -0.1217(7) 0.3172(4) 0.3381(4) 0.074(2) Uani 1 1 d U . .
H24 H -0.0661 0.3481 0.3279 0.088 Uiso 1 1 calc R . .
C25 C -0.2215(7) 0.3335(4) 0.3665(4) 0.079(3) Uani 1 1 d U . .
H25 H -0.2389 0.3758 0.3737 0.095 Uiso 1 1 calc R . .
C26 C -0.2982(6) 0.2870(4) 0.3849(4) 0.065(2) Uani 1 1 d U . .
H26 H -0.365 0.2983 0.4074 0.078 Uiso 1 1 calc R . .
C27 C -0.2809(5) 0.2274(3) 0.3720(3) 0.0468(18) Uani 1 1 d U . .
H27 H -0.3355 0.197 0.3846 0.056 Uiso 1 1 calc R . .
C28 C -0.1822(5) 0.2098(3) 0.3398(3) 0.0492(18) Uani 1 1 d U . .
H28 H -0.1711 0.1676 0.3291 0.059 Uiso 1 1 calc R . .
C29 C 0.3241(6) 0.0673(3) 0.1789(3) 0.0423(17) Uani 1 1 d U . .
C30 C 0.3669(5) 0.0191(3) 0.1384(3) 0.0382(16) Uani 1 1 d U . .
C31 C 0.3111(7) 0.0114(3) 0.0788(3) 0.058(2) Uani 1 1 d U . .
H31 H 0.2462 0.0373 0.0657 0.069 Uiso 1 1 calc R . .
C32 C 0.3509(7) -0.0346(3) 0.0381(3) 0.063(2) Uani 1 1 d U . .
H32 H 0.3125 -0.0397 -0.0021 0.076 Uiso 1 1 calc R . .
C33 C 0.4442(8) -0.0716(4) 0.0566(4) 0.079(3) Uani 1 1 d U . .
H33 H 0.4731 -0.101 0.0284 0.095 Uiso 1 1 calc R . .
C34 C 0.4964(8) -0.0670(4) 0.1148(4) 0.086(3) Uani 1 1 d U . .
H34 H 0.5573 -0.0953 0.1281 0.103 Uiso 1 1 calc R . .
C35 C 0.4597(7) -0.0194(4) 0.1565(4) 0.080(3) Uani 1 1 d U . .
H35 H 0.4996 -0.0146 0.1963 0.096 Uiso 1 1 calc R . .
C36 C 0.1922(5) 0.0626(3) 0.3315(3) 0.0347(15) Uani 1 1 d U . .
C37 C 0.1477(6) 0.0178(3) 0.3750(3) 0.0514(19) Uani 1 1 d U . .
C38 C 0.0298(7) -0.0006(4) 0.3689(3) 0.065(2) Uani 1 1 d U . .
H38 H -0.0215 0.0161 0.3364 0.078 Uiso 1 1 calc R . .
C39 C -0.0132(8) -0.0433(4) 0.4102(4) 0.080(3) Uani 1 1 d U . .
H39 H -0.0929 -0.0576 0.4048 0.096 Uiso 1 1 calc R . .
C40 C 0.0603(10) -0.0651(5) 0.4594(4) 0.108(3) Uani 1 1 d U . .
H40 H 0.0301 -0.0933 0.4885 0.129 Uiso 1 1 calc R . .
C41 C 0.1775(9) -0.0460(4) 0.4664(4) 0.080(3) Uani 1 1 d U . .
H41 H 0.2289 -0.0625 0.4988 0.096 Uiso 1 1 calc R . .
C42 C 0.2183(7) -0.0036(3) 0.4267(3) 0.0525(19) Uani 1 1 d U . .
H42 H 0.2965 0.0121 0.4339 0.063 Uiso 1 1 calc R . .
C43B C 0.206(2) 0.4196(10) 0.2319(8) 0.085(7) Uani 0.49(2) 1 d PU A 1
H43A H 0.251 0.4184 0.1942 0.127 Uiso 0.49(2) 1 calc PR A 1
H43B H 0.2179 0.4598 0.2524 0.127 Uiso 0.49(2) 1 calc PR A 1
H43C H 0.1215 0.4136 0.2205 0.127 Uiso 0.49(2) 1 calc PR A 1
C43A C 0.279(2) 0.4055(7) 0.2342(8) 0.058(6) Uani 0.51(2) 1 d PU A 2
H43D H 0.2058 0.42 0.2118 0.087 Uiso 0.51(2) 1 calc PR A 2
H43E H 0.3292 0.3848 0.2051 0.087 Uiso 0.51(2) 1 calc PR A 2
H43F H 0.3213 0.4409 0.2533 0.087 Uiso 0.51(2) 1 calc PR A 2
N1 N -0.0143(4) 0.0984(2) 0.17858(19) 0.0443(13) Uani 0.506(4) 1 d PDU B 1
C44 C -0.1072(11) 0.0798(7) 0.1609(7) 0.058(4) Uani 0.506(4) 1 d PDU B 1
S1 S -0.2439(4) 0.0574(2) 0.1380(2) 0.0834(17) Uani 0.506(4) 1 d PDU B 1
O1S O -0.0143(4) 0.0984(2) 0.17858(19) 0.0443(13) Uani 0.494(4) 1 d PU B 2
O16 O -0.2121(13) 0.0902(9) 0.2227(7) 0.133(5) Uani 0.494(4) 1 d PU B 3
H16 H -0.1616 0.1072 0.2012 0.199 Uiso 0.494(4) 1 calc PR B 3
C47 C -0.3273(18) 0.0768(10) 0.1810(9) 0.108(7) Uani 0.494(4) 1 d PU B 3
H47A H -0.3958 0.0952 0.2002 0.162 Uiso 0.494(4) 1 calc PR B 3
H47B H -0.3387 0.032 0.1771 0.162 Uiso 0.494(4) 1 calc PR B 3
H47C H -0.3197 0.0949 0.1397 0.162 Uiso 0.494(4) 1 calc PR B 3
N2 N 0.5332(4) 0.0917(2) 0.3347(2) 0.0523(14) Uani 0.494(4) 1 d PDU B 1
C45 C 0.6252(10) 0.0710(6) 0.3430(6) 0.029(3) Uani 0.494(4) 1 d PDU B 1
S2 S 0.7459(3) 0.03395(19) 0.36802(17) 0.0578(13) Uani 0.494(4) 1 d PDU B 1
O2S O 0.5332(4) 0.0917(2) 0.3347(2) 0.0523(14) Uani 0.506(4) 1 d PU B 2
C45B C 0.6219(14) 0.0578(8) 0.3071(8) 0.064(5) Uani 0.506(4) 1 d PU B 2
H45A H 0.5932 0.0158 0.2979 0.097 Uiso 0.506(4) 1 calc PR B 2
H45B H 0.6928 0.0559 0.3356 0.097 Uiso 0.506(4) 1 calc PR B 2
H45C H 0.6418 0.0781 0.2683 0.097 Uiso 0.506(4) 1 calc PR B 2
O15 O 0.4339(7) 0.4522(4) 0.0508(4) 0.064(3) Uani 0.637(8) 1 d PU C 1
H15 H 0.4608 0.4883 0.0483 0.096 Uiso 0.637(8) 1 calc PR C 1
C46 C 0.4931(14) 0.4227(7) 0.0942(7) 0.099(5) Uani 0.637(8) 1 d PU C 1
H46A H 0.5703 0.4104 0.0795 0.149 Uiso 0.637(8) 1 calc PR C 1
H46B H 0.4489 0.3857 0.1055 0.149 Uiso 0.637(8) 1 calc PR C 1
H46C H 0.5054 0.4495 0.1308 0.149 Uiso 0.637(8) 1 calc PR C 1
O1W O 0.1385(9) 0.4245(4) 0.3657(5) 0.144(4) Uani 0.8 1 d PDU D 2
O4W O 0.4765(9) 0.5198(4) 0.0570(4) 0.024(3) Uiso 0.363(8) 1 d P C 3
Cr1 Cr 0.25454(8) 0.27317(5) 0.26741(4) 0.0387(3) Uani 1 1 d U A .
Cr2 Cr 0.12869(8) 0.14326(5) 0.22047(4) 0.0379(3) Uani 1 1 d U . .
Cr3 Cr 0.39151(8) 0.14096(5) 0.29569(4) 0.0422(3) Uani 1 1 d U . .
O1 O 0.2593(3) 0.18613(18) 0.25968(16) 0.0350(10) Uani 1 1 d U A .
O2 O 0.4264(3) 0.2854(2) 0.25425(17) 0.0399(11) Uani 1 1 d U . .
O3 O 0.5052(3) 0.1905(2) 0.24920(19) 0.0471(12) Uani 1 1 d U B .
O4 O 0.2890(4) 0.2729(2) 0.35791(18) 0.0446(11) Uani 1 1 d U . .
O5 O 0.4172(3) 0.1947(2) 0.36929(18) 0.0424(11) Uani 1 1 d U B .
O6 O 0.2234(3) 0.28650(19) 0.17586(17) 0.0379(10) Uani 1 1 d U . .
O7 O 0.1035(3) 0.20511(19) 0.15393(17) 0.0361(10) Uani 1 1 d U B .
O8 O 0.0112(3) 0.1812(2) 0.27206(17) 0.0376(11) Uani 1 1 d U B .
O9 O 0.0840(3) 0.2781(2) 0.28241(18) 0.0455(11) Uani 1 1 d U . .
O10 O 0.2262(4) 0.0941(2) 0.16527(17) 0.0430(11) Uani 1 1 d U B .
O11 O 0.3900(4) 0.0785(2) 0.2286(2) 0.0501(12) Uani 1 1 d U B .
O12 O 0.2925(3) 0.0888(2) 0.34654(17) 0.0424(11) Uani 1 1 d U B .
O13 O 0.1320(3) 0.0733(2) 0.28124(17) 0.0409(11) Uani 1 1 d U B .
O14 O 0.2515(4) 0.3666(2) 0.2776(2) 0.0511(12) Uani 1 1 d DU . .
H14B H 0.205(4) 0.383(3) 0.300(2) 0.06 Uiso 1 1 d D . .
O2W O -0.062(2) 0.4705(12) 0.3245(12) 0.065 Uiso 0.2 1 d PD E 3
O3W O -0.074(2) 0.4601(12) 0.2894(12) 0.068 Uiso 0.2 1 d PD . .
H3WB H -0.123(5) 0.450(13) 0.323(5) 0.07 Uiso 0.2 1 d PD . .
H1WA H 0.079(4) 0.419(6) 0.395(3) 0.2 Uiso 0.8 1 d PD F 2
H1WB H 0.201(6) 0.447(5) 0.389(4) 0.2 Uiso 0.8 1 d PD G 2
H2WA H -0.027(8) 0.501(4) 0.352(4) 0.05 Uiso 0.2 1 d PD H 3
H2WB H 0.000(5) 0.459(5) 0.298(4) 0.05 Uiso 0.4 1 d PD I 3
H1SA H -0.008(10) 0.105(4) 0.1404(14) 0.07 Uiso 0.494(4) 1 d PD . .
H1SB H -0.035(11) 0.065(3) 0.195(4) 0.07 Uiso 0.494(4) 1 d PD . .
H2S H 0.525(11) 0.064(6) 0.372(6) 0.06 Uiso 0.506(4) 1 d P . .

loop_
_atom_site_aniso_label
_atom_site_aniso_U_11
_atom_site_aniso_U_22
_atom_site_aniso_U_33
_atom_site_aniso_U_23
_atom_site_aniso_U_13
_atom_site_aniso_U_12
C1 0.031(3) 0.074(4) 0.028(3) -0.006(3) -0.004(3) 0.003(3)
C2 0.031(3) 0.070(4) 0.030(3) -0.001(3) -0.006(3) -0.008(3)
C3 0.050(4) 0.101(5) 0.076(5) -0.003(4) 0.012(4) -0.042(4)
C4 0.123(6) 0.123(6) 0.108(6) 0.010(5) 0.007(5) -0.035(5)
C5 0.066(5) 0.128(6) 0.080(5) -0.002(5) 0.013(4) -0.025(5)
C6 0.066(5) 0.111(6) 0.067(5) 0.016(4) 0.001(4) -0.003(4)
C7 0.038(4) 0.102(5) 0.040(4) 0.010(4) 0.000(3) -0.013(4)
C8 0.020(3) 0.055(4) 0.050(4) 0.007(3) -0.003(3) -0.006(3)
C9 0.030(3) 0.050(4) 0.027(3) 0.007(3) 0.002(3) -0.010(3)
C10 0.040(3) 0.030(3) 0.040(3) -0.001(3) -0.004(3) -0.003(3)
C11 0.061(4) 0.066(4) 0.050(4) -0.006(4) 0.008(3) 0.001(4)
C12 0.067(4) 0.048(4) 0.040(4) -0.010(3) -0.013(3) -0.004(3)
C13 0.048(4) 0.054(4) 0.036(3) 0.001(3) -0.007(3) -0.005(3)
C14 0.035(3) 0.060(4) 0.046(4) -0.001(3) 0.011(3) 0.003(3)
C15 0.025(3) 0.054(4) 0.015(3) 0.002(3) -0.007(2) -0.005(3)
C16 0.027(3) 0.041(3) 0.033(3) 0.005(3) -0.006(3) -0.002(3)
C17 0.032(3) 0.044(4) 0.043(4) -0.009(3) -0.004(3) 0.007(3)
C18 0.043(4) 0.034(3) 0.039(3) 0.005(3) 0.000(3) 0.001(3)
C19 0.055(4) 0.044(4) 0.035(3) 0.004(3) 0.000(3) 0.013(3)
C20 0.051(4) 0.037(4) 0.048(4) 0.008(3) -0.010(3) -0.001(3)
C21 0.035(3) 0.050(4) 0.033(3) -0.001(3) -0.005(3) -0.007(3)
C22 0.021(3) 0.052(4) 0.035(3) 0.009(3) -0.008(3) 0.011(3)
C23 0.029(3) 0.053(4) 0.036(3) -0.005(3) -0.007(3) -0.013(3)
C24 0.066(5) 0.078(5) 0.079(5) -0.018(4) 0.020(4) -0.022(4)
C25 0.059(4) 0.071(5) 0.112(5) -0.028(4) 0.035(4) -0.003(4)
C26 0.048(4) 0.072(5) 0.076(4) -0.012(4) 0.016(3) -0.003(4)
C27 0.031(3) 0.061(4) 0.049(4) 0.000(3) 0.004(3) -0.017(3)
C28 0.032(3) 0.074(4) 0.040(3) 0.006(3) -0.013(3) -0.007(3)
C29 0.033(3) 0.062(4) 0.031(3) -0.002(3) -0.009(3) -0.009(3)
C30 0.027(3) 0.049(4) 0.038(3) 0.000(3) -0.005(3) -0.001(3)
C31 0.069(4) 0.057(4) 0.048(4) 0.005(3) 0.012(3) 0.006(3)
C32 0.076(5) 0.060(4) 0.054(4) -0.005(4) 0.006(4) -0.002(4)
C33 0.082(5) 0.068(5) 0.090(5) -0.019(4) 0.023(4) 0.010(4)
C34 0.078(5) 0.071(5) 0.107(5) -0.020(4) -0.010(4) 0.011(4)
C35 0.075(5) 0.067(5) 0.096(5) -0.013(4) -0.011(4) 0.001(4)
C36 0.036(3) 0.049(4) 0.020(3) -0.003(3) 0.005(3) 0.009(3)
C37 0.057(4) 0.054(4) 0.041(4) -0.001(3) -0.014(3) 0.002(3)
C38 0.070(4) 0.075(5) 0.049(4) 0.004(4) -0.011(3) -0.027(4)
C39 0.095(5) 0.067(5) 0.078(5) 0.011(4) -0.007(4) -0.033(4)
C40 0.138(6) 0.112(6) 0.073(5) 0.009(5) 0.010(5) -0.026(5)
C41 0.104(5) 0.073(5) 0.061(4) 0.015(4) -0.014(4) -0.003(4)
C42 0.065(4) 0.052(4) 0.040(4) -0.002(3) -0.005(3) 0.010(3)
C43B 0.097(13) 0.094(12) 0.058(10) -0.011(9) -0.037(9) -0.001(10)
C43A 0.075(11) 0.043(9) 0.057(9) 0.009(7) 0.007(8) 0.004(8)
N1 0.036(3) 0.073(3) 0.021(2) 0.007(2) -0.014(2) -0.014(2)
C44 0.051(6) 0.068(7) 0.053(6) 0.005(5) -0.010(5) -0.001(5)
S1 0.059(3) 0.099(4) 0.090(3) -0.007(3) -0.022(2) -0.027(2)
O1S 0.036(3) 0.073(3) 0.021(2) 0.007(2) -0.014(2) -0.014(2)
O16 0.103(9) 0.168(11) 0.128(10) -0.015(9) 0.010(8) -0.016(8)
C47 0.110(12) 0.119(12) 0.098(11) -0.027(10) 0.036(10) 0.020(10)
N2 0.039(3) 0.067(3) 0.051(3) -0.006(2) -0.003(2) 0.004(2)
C45 0.016(5) 0.035(6) 0.035(6) -0.002(5) -0.008(5) -0.003(5)
S2 0.040(2) 0.075(3) 0.058(2) 0.014(2) -0.0014(18) 0.0110(19)
O2S 0.039(3) 0.067(3) 0.051(3) -0.006(2) -0.003(2) 0.004(2)
C45B 0.063(9) 0.088(10) 0.043(8) -0.017(8) 0.008(7) -0.002(8)
O15 0.081(6) 0.058(5) 0.053(5) 0.018(4) 0.003(4) 0.020(4)
C46 0.106(10) 0.089(9) 0.103(10) -0.018(8) 0.001(8) -0.013(8)
O1W 0.172(8) 0.089(6) 0.183(8) -0.025(6) 0.107(7) -0.031(6)
Cr1 0.0223(5) 0.0627(7) 0.0302(6) 0.0004(5) -0.0042(4) -0.0083(5)
Cr2 0.0227(6) 0.0613(7) 0.0288(6) 0.0029(5) -0.0061(4) -0.0025(5)
Cr3 0.0218(6) 0.0737(8) 0.0303(6) 0.0004(6) -0.0062(4) 0.0033(5)
O1 0.0141(19) 0.064(3) 0.026(2) -0.002(2) -0.0111(16) -0.0040(19)
O2 0.027(2) 0.054(3) 0.038(2) -0.001(2) -0.0040(18) -0.015(2)
O3 0.023(2) 0.073(3) 0.044(3) -0.004(2) -0.0027(18) -0.004(2)
O4 0.034(2) 0.061(3) 0.039(2) 0.006(2) 0.0051(19) -0.004(2)
O5 0.022(2) 0.067(3) 0.037(2) -0.005(2) -0.0067(18) 0.001(2)
O6 0.034(2) 0.054(3) 0.024(2) 0.007(2) -0.0121(18) -0.002(2)
O7 0.027(2) 0.051(3) 0.030(2) 0.003(2) -0.0068(17) 0.000(2)
O8 0.023(2) 0.057(3) 0.032(2) 0.005(2) -0.0063(17) 0.0048(19)
O9 0.028(2) 0.065(3) 0.043(2) 0.012(2) 0.0033(19) -0.009(2)
O10 0.040(3) 0.060(3) 0.028(2) 0.002(2) -0.0086(19) -0.001(2)
O11 0.036(2) 0.062(3) 0.051(3) -0.001(2) 0.002(2) 0.004(2)
O12 0.023(2) 0.070(3) 0.032(2) 0.012(2) -0.0134(18) 0.000(2)
O13 0.030(2) 0.063(3) 0.028(2) 0.003(2) -0.0034(19) -0.008(2)
O14 0.043(3) 0.061(3) 0.049(3) -0.001(2) -0.002(2) -0.005(2)

loop_
_atom_type_symbol
_atom_type_description
_atom_type_scat_dispersion_real
_atom_type_scat_dispersion_imag
_atom_type_scat_source
C C 0.0033 0.0016 'International Tables Vol C Tables 4.2.6.8 and 6.1.1.4'
H H 0 0 'International Tables Vol C Tables 4.2.6.8 and 6.1.1.4'
N N 0.0061 0.0033 'International Tables Vol C Tables 4.2.6.8 and 6.1.1.4'
O O 0.0095 0.0054 'International Tables Vol C Tables 4.2.6.8 and 6.1.1.4'
S S 0.1137 0.1104 'International Tables Vol C Tables 4.2.6.8 and 6.1.1.4'
Cr Cr 0.307 0.5625 'International Tables Vol C Tables 4.2.6.8 and 6.1.1.4'

loop_
_geom_angle_atom_site_label_1
_geom_angle_atom_site_label_2
_geom_angle_atom_site_label_3
_geom_angle
_geom_angle_site_symmetry_1
_geom_angle_site_symmetry_3
_geom_angle_publ_flag
O3 C1 O2 127.1(6) . . ?
O3 C1 C2 119.5(6) . . ?
O2 C1 C2 113.4(7) . . ?
C3 C2 C7 121.6(7) . . ?
C3 C2 C1 122.5(7) . . ?
C7 C2 C1 115.8(7) . . ?
C2 C3 C4 121.3(9) . . ?
C2 C3 H3 119.3 . . ?
C4 C3 H3 119.3 . . ?
C5 C4 C3 111.0(10) . . ?
C5 C4 H4 124.5 . . ?
C3 C4 H4 124.5 . . ?
C6 C5 C4 130.1(10) . . ?
C6 C5 H5 114.9 . . ?
C4 C5 H5 114.9 . . ?
C5 C6 C7 116.3(9) . . ?
C5 C6 H6 121.9 . . ?
C7 C6 H6 121.9 . . ?
C6 C7 C2 118.9(8) . . ?
C6 C7 H7 120.5 . . ?
C2 C7 H7 120.5 . . ?
O4 C8 O5 124.5(6) . . ?
O4 C8 C9 116.7(6) . . ?
O5 C8 C9 118.8(6) . . ?
C10 C9 C14 119.6(6) . . ?
C10 C9 C8 121.0(6) . . ?
C14 C9 C8 119.3(6) . . ?
C9 C10 C11 119.9(6) . . ?
C9 C10 H10 120 . . ?
C11 C10 H10 120 . . ?
C12 C11 C10 121.0(7) . . ?
C12 C11 H11 119.5 . . ?
C10 C11 H11 119.5 . . ?
C11 C12 C13 120.2(6) . . ?
C11 C12 H12 119.9 . . ?
C13 C12 H12 119.9 . . ?
C14 C13 C12 117.7(6) . . ?
C14 C13 H13 121.2 . . ?
C12 C13 H13 121.2 . . ?
C13 C14 C9 121.3(6) . . ?
C13 C14 H14 119.4 . . ?
C9 C14 H14 119.4 . . ?
O6 C15 O7 125.3(5) . . ?
O6 C15 C16 116.1(5) . . ?
O7 C15 C16 118.6(5) . . ?
C17 C16 C21 119.1(5) . . ?
C17 C16 C15 122.5(5) . . ?
C21 C16 C15 118.4(5) . . ?
C18 C17 C16 121.1(6) . . ?
C18 C17 H17 119.4 . . ?
C16 C17 H17 119.4 . . ?
C19 C18 C17 119.9(6) . . ?
C19 C18 H18 120 . . ?
C17 C18 H18 120 . . ?
C18 C19 C20 121.7(6) . . ?
C18 C19 H19 119.1 . . ?
C20 C19 H19 119.1 . . ?
C21 C20 C19 117.1(6) . . ?
C21 C20 H20 121.5 . . ?
C19 C20 H20 121.5 . . ?
C16 C21 C20 120.9(6) . . ?
C16 C21 H21 119.5 . . ?
C20 C21 H21 119.5 . . ?
O8 C22 O9 125.6(6) . . ?
O8 C22 C23 116.7(6) . . ?
O9 C22 C23 117.7(6) . . ?
C28 C23 C24 118.7(6) . . ?
C28 C23 C22 120.9(6) . . ?
C24 C23 C22 120.4(6) . . ?
C25 C24 C23 120.2(7) . . ?
C25 C24 H24 119.9 . . ?
C23 C24 H24 119.9 . . ?
C24 C25 C26 119.1(8) . . ?
C24 C25 H25 120.5 . . ?
C26 C25 H25 120.5 . . ?
C27 C26 C25 122.2(7) . . ?
C27 C26 H26 118.9 . . ?
C25 C26 H26 118.9 . . ?
C26 C27 C28 119.7(7) . . ?
C26 C27 H27 120.1 . . ?
C28 C27 H27 120.1 . . ?
C23 C28 C27 119.9(7) . . ?
C23 C28 H28 120.1 . . ?
C27 C28 H28 120.1 . . ?
O10 C29 O11 123.9(6) . . ?
O10 C29 C30 120.2(5) . . ?
O11 C29 C30 115.8(6) . . ?
C35 C30 C31 118.6(7) . . ?
C35 C30 C29 122.4(6) . . ?
C31 C30 C29 118.9(6) . . ?
C30 C31 C32 120.4(7) . . ?
C30 C31 H31 119.8 . . ?
C32 C31 H31 119.8 . . ?
C33 C32 C31 119.9(7) . . ?
C33 C32 H32 120.1 . . ?
C31 C32 H32 120.1 . . ?
C34 C33 C32 120.9(8) . . ?
C34 C33 H33 119.5 . . ?
C32 C33 H33 119.5 . . ?
C33 C34 C35 120.1(8) . . ?
C33 C34 H34 120 . . ?
C35 C34 H34 120 . . ?
C30 C35 C34 119.9(8) . . ?
C30 C35 H35 120.1 . . ?
C34 C35 H35 120.1 . . ?
O13 C36 O12 123.7(5) . . ?
O13 C36 C37 118.9(6) . . ?
O12 C36 C37 117.5(5) . . ?
C38 C37 C42 118.3(7) . . ?
C38 C37 C36 119.6(6) . . ?
C42 C37 C36 121.8(6) . . ?
C37 C38 C39 119.9(7) . . ?
C37 C38 H38 120 . . ?
C39 C38 H38 120 . . ?
C40 C39 C38 119.9(8) . . ?
C40 C39 H39 120.1 . . ?
C38 C39 H39 120.1 . . ?
C41 C40 C39 120.3(9) . . ?
C41 C40 H40 119.9 . . ?
C39 C40 H40 119.9 . . ?
C42 C41 C40 119.5(8) . . ?
C42 C41 H41 120.2 . . ?
C40 C41 H41 120.2 . . ?
C41 C42 C37 121.7(7) . . ?
C41 C42 H42 119.2 . . ?
C37 C42 H42 119.2 . . ?
O14 C43B H43A 109.5 . . ?
O14 C43B H43B 109.5 . . ?
O14 C43B H43C 109.5 . . ?
O14 C43A H43D 109.5 . . ?
O14 C43A H43E 109.5 . . ?
H43D C43A H43E 109.5 . . ?
O14 C43A H43F 109.5 . . ?
H43D C43A H43F 109.5 . . ?
H43E C43A H43F 109.5 . . ?
C44 N1 Cr2 168.0(9) . . ?
C44 N1 H1SA 82(7) . . ?
Cr2 N1 H1SA 104(7) . . ?
C44 N1 H1SB 64(8) . . ?
Cr2 N1 H1SB 117(8) . . ?
H1SA N1 H1SB 126(5) . . ?
N1 C44 S1 176.1(13) . . ?
N1 C44 H1SA 38(2) . . ?
S1 C44 H1SA 143(3) . . ?
N1 C44 H1SB 43(2) . . ?
S1 C44 H1SB 139(3) . . ?
H1SA C44 H1SB 75(4) . . ?
C45 N2 Cr3 161.7(8) . . ?
C45 N2 H2S 77(7) . . ?
Cr3 N2 H2S 122(7) . . ?
N2 C45 S2 167.6(12) . . ?
N2 C45 H2S 47(6) . . ?
S2 C45 H2S 120(6) . . ?
H45A C45B H45B 109.5 . . ?
H45A C45B H45C 109.5 . . ?
H45B C45B H45C 109.5 . . ?
H1WA O1W H1WB 103(3) . . ?
O1 Cr1 O4 94.56(17) . . ?
O1 Cr1 O9 95.83(18) . . ?
O4 Cr1 O9 88.60(17) . . ?
O1 Cr1 O2 94.94(17) . . ?
O4 Cr1 O2 90.24(16) . . ?
O9 Cr1 O2 169.22(19) . . ?
O1 Cr1 O6 93.49(16) . . ?
O4 Cr1 O6 171.80(18) . . ?
O9 Cr1 O6 92.15(16) . . ?
O2 Cr1 O6 87.50(16) . . ?
O1 Cr1 O14 178.73(17) . . ?
O4 Cr1 O14 84.25(19) . . ?
O9 Cr1 O14 84.57(18) . . ?
O2 Cr1 O14 84.66(18) . . ?
O6 Cr1 O14 87.69(18) . . ?
O1 Cr2 O8 94.43(17) . . ?
O1 Cr2 O7 93.80(16) . . ?
O8 Cr2 O7 93.12(16) . . ?
O1 Cr2 O10 94.86(17) . . ?
O8 Cr2 O10 170.19(18) . . ?
O7 Cr2 O10 89.42(16) . . ?
O1 Cr2 O13 95.48(16) . . ?
O8 Cr2 O13 86.18(17) . . ?
O7 Cr2 O13 170.73(16) . . ?
O10 Cr2 O13 89.79(17) . . ?
O1 Cr2 N1 178.9(2) . . ?
O8 Cr2 N1 84.61(18) . . ?
O7 Cr2 N1 85.75(17) . . ?
O10 Cr2 N1 86.13(18) . . ?
O13 Cr2 N1 84.98(17) . . ?
O1 Cr3 O12 93.63(16) . . ?
O1 Cr3 O5 95.66(17) . . ?
O12 Cr3 O5 87.26(17) . . ?
O1 Cr3 O11 94.62(17) . . ?
O12 Cr3 O11 91.96(18) . . ?
O5 Cr3 O11 169.73(18) . . ?
O1 Cr3 O3 91.85(17) . . ?
O12 Cr3 O3 174.40(17) . . ?
O5 Cr3 O3 91.06(18) . . ?
O11 Cr3 O3 88.75(18) . . ?
O1 Cr3 N2 179.5(2) . . ?
O12 Cr3 N2 85.93(19) . . ?
O5 Cr3 N2 84.49(18) . . ?
O11 Cr3 N2 85.23(19) . . ?
O3 Cr3 N2 88.6(2) . . ?
Cr1 O1 Cr2 120.04(19) . . ?
Cr1 O1 Cr3 119.95(18) . . ?
Cr2 O1 Cr3 119.9(2) . . ?
C1 O2 Cr1 130.6(4) . . ?
C1 O3 Cr3 128.3(4) . . ?
C8 O4 Cr1 128.5(4) . . ?
C8 O5 Cr3 134.3(4) . . ?
C15 O6 Cr1 126.6(4) . . ?
C15 O7 Cr2 134.8(3) . . ?
C22 O8 Cr2 128.2(4) . . ?
C22 O9 Cr1 132.2(4) . . ?
C29 O10 Cr2 128.0(4) . . ?
C29 O11 Cr3 135.6(4) . . ?
C36 O12 Cr3 129.1(3) . . ?
C36 O13 Cr2 133.3(4) . . ?
C43A O14 C43B 33.6(10) . . ?
C43A O14 Cr1 123.9(8) . . ?
C43B O14 Cr1 131.5(8) . . ?
C43A O14 H14B 109(5) . . ?
C43B O14 H14B 81(5) . . ?
Cr1 O14 H14B 121(5) . . ?
O3W O2W H3WB 73(9) . . ?
O3W O2W H2WA 146(7) . . ?
H3WB O2W H2WA 136(10) . . ?
O3W O2W H2WB 57(6) . . ?
H3WB O2W H2WB 119(10) . . ?
H2WA O2W H2WB 104(3) . . ?
O2W O3W H3WB 54(10) . . ?
O2W O3W H2WB 72(4) . . ?
H3WB O3W H2WB 115(7) . . ?

loop_
_geom_bond_atom_site_label_1
_geom_bond_atom_site_label_2
_geom_bond_distance
_geom_bond_site_symmetry_2
_geom_bond_publ_flag
C1 O3 1.224(8) . ?
C1 O2 1.277(8) . ?
C1 C2 1.524(9) . ?
C2 C3 1.283(10) . ?
C2 C7 1.424(10) . ?
C3 C4 1.488(12) . ?
C3 H3 0.95 . ?
C4 C5 1.399(14) . ?
C4 H4 0.95 . ?
C5 C6 1.268(12) . ?
C5 H5 0.95 . ?
C6 C7 1.410(10) . ?
C6 H6 0.95 . ?
C7 H7 0.95 . ?
C8 O4 1.257(7) . ?
C8 O5 1.260(7) . ?
C8 C9 1.511(8) . ?
C9 C10 1.339(8) . ?
C9 C14 1.409(8) . ?
C10 C11 1.365(9) . ?
C10 H10 0.95 . ?
C11 C12 1.360(9) . ?
C11 H11 0.95 . ?
C12 C13 1.401(9) . ?
C12 H12 0.95 . ?
C13 C14 1.352(8) . ?
C13 H13 0.95 . ?
C14 H14 0.95 . ?
C15 O6 1.257(6) . ?
C15 O7 1.276(7) . ?
C15 C16 1.476(8) . ?
C16 C17 1.378(8) . ?
C16 C21 1.389(8) . ?
C17 C18 1.374(8) . ?
C17 H17 0.95 . ?
C18 C19 1.352(8) . ?
C18 H18 0.95 . ?
C19 C20 1.411(9) . ?
C19 H19 0.95 . ?
C20 C21 1.406(8) . ?
C20 H20 0.95 . ?
C21 H21 0.95 . ?
C22 O8 1.259(7) . ?
C22 O9 1.277(7) . ?
C22 C23 1.480(8) . ?
C23 C28 1.391(9) . ?
C23 C24 1.423(10) . ?
C24 C25 1.358(10) . ?
C24 H24 0.95 . ?
C25 C26 1.397(10) . ?
C25 H25 0.95 . ?
C26 C27 1.336(9) . ?
C26 H26 0.95 . ?
C27 C28 1.398(9) . ?
C27 H27 0.95 . ?
C28 H28 0.95 . ?
C29 O10 1.265(7) . ?
C29 O11 1.287(7) . ?
C29 C30 1.457(9) . ?
C30 C35 1.375(10) . ?
C30 C31 1.403(9) . ?
C31 C32 1.416(10) . ?
C31 H31 0.95 . ?
C32 C33 1.362(11) . ?
C32 H32 0.95 . ?
C33 C34 1.353(11) . ?
C33 H33 0.95 . ?
C34 C35 1.442(11) . ?
C34 H34 0.95 . ?
C35 H35 0.95 . ?
C36 O13 1.263(7) . ?
C36 O12 1.289(7) . ?
C36 C37 1.455(9) . ?
C37 C38 1.386(9) . ?
C37 C42 1.407(9) . ?
C38 C39 1.390(10) . ?
C38 H38 0.95 . ?
C39 C40 1.387(12) . ?
C39 H39 0.95 . ?
C40 C41 1.385(12) . ?
C40 H40 0.95 . ?
C41 C42 1.350(10) . ?
C41 H41 0.95 . ?
C42 H42 0.95 . ?
C43B O14 1.57(2) . ?
C43B H43A 0.98 . ?
C43B H43B 0.98 . ?
C43B H43C 0.98 . ?
C43A O14 1.305(15) . ?
C43A H43D 0.98 . ?
C43A H43E 0.98 . ?
C43A H43F 0.98 . ?
N1 C44 1.165(11) . ?
N1 Cr2 2.044(4) . ?
N1 H1SA 0.840(19) . ?
N1 H1SB 0.83(2) . ?
C44 S1 1.661(12) . ?
C44 H1SA 1.34(9) . ?
C44 H1SB 1.10(11) . ?
O16 C47 1.56(2) . ?
O16 H16 0.84 . ?
C47 H47A 0.98 . ?
C47 H47B 0.98 . ?
C47 H47C 0.98 . ?
N2 C45 1.134(11) . ?
N2 Cr3 2.057(5) . ?
N2 H2S 1.00(13) . ?
C45 S2 1.643(11) . ?
C45 H2S 1.33(13) . ?
C45B H45A 0.98 . ?
C45B H45B 0.98 . ?
C45B H45C 0.98 . ?
O15 C46 1.284(16) . ?
O15 H15 0.84 . ?
C46 H46A 0.98 . ?
C46 H46B 0.98 . ?
C46 H46C 0.98 . ?
O1W H1WA 0.96(2) . ?
O1W H1WB 0.97(2) . ?
Cr1 O1 1.889(4) . ?
Cr1 O4 1.962(4) . ?
Cr1 O9 1.971(4) . ?
Cr1 O2 1.993(4) . ?
Cr1 O6 2.000(4) . ?
Cr1 O14 2.031(5) . ?
Cr2 O1 1.895(4) . ?
Cr2 O8 1.958(4) . ?
Cr2 O7 1.966(4) . ?
Cr2 O10 1.976(4) . ?
Cr2 O13 1.998(4) . ?
Cr3 O1 1.907(4) . ?
Cr3 O12 1.964(4) . ?
Cr3 O5 1.971(4) . ?
Cr3 O11 1.976(5) . ?
Cr3 O3 1.985(5) . ?
O14 H14B 0.814(17) . ?
O2W O3W 0.79(3) . ?
O2W H3WB 0.81(16) . ?
O2W H2WA 0.96(2) . ?
O2W H2WB 0.959(19) . ?
O3W H3WB 0.96(2) . ?
O3W H2WB 0.85(7) . ?

loop_
_geom_torsion_atom_site_label_1
_geom_torsion_atom_site_label_2
_geom_torsion_atom_site_label_3
_geom_torsion_atom_site_label_4
_geom_torsion
_geom_torsion_site_symmetry_1
_geom_torsion_site_symmetry_2
_geom_torsion_site_symmetry_3
_geom_torsion_site_symmetry_4
_geom_torsion_publ_flag
O3 C1 C2 C3 -173.1(7) . . . . ?
O2 C1 C2 C3 5.9(9) . . . . ?
O3 C1 C2 C7 4.5(8) . . . . ?
O2 C1 C2 C7 -176.5(5) . . . . ?
C7 C2 C3 C4 5.3(12) . . . . ?
C1 C2 C3 C4 -177.2(7) . . . . ?
C2 C3 C4 C5 -5.1(13) . . . . ?
C3 C4 C5 C6 7.3(16) . . . . ?
C4 C5 C6 C7 -8.6(16) . . . . ?
C5 C6 C7 C2 7.2(11) . . . . ?
C3 C2 C7 C6 -6.2(10) . . . . ?
C1 C2 C7 C6 176.2(6) . . . . ?
O4 C8 C9 C10 7.8(9) . . . . ?
O5 C8 C9 C10 -171.2(6) . . . . ?
O4 C8 C9 C14 -176.0(6) . . . . ?
O5 C8 C9 C14 5.0(8) . . . . ?
C14 C9 C10 C11 1.4(9) . . . . ?
C8 C9 C10 C11 177.6(6) . . . . ?
C9 C10 C11 C12 3.2(10) . . . . ?
C10 C11 C12 C13 -6.9(11) . . . . ?
C11 C12 C13 C14 5.8(10) . . . . ?
C12 C13 C14 C9 -1.3(10) . . . . ?
C10 C9 C14 C13 -2.3(10) . . . . ?
C8 C9 C14 C13 -178.5(6) . . . . ?
O6 C15 C16 C17 15.3(9) . . . . ?
O7 C15 C16 C17 -164.4(6) . . . . ?
O6 C15 C16 C21 -166.5(6) . . . . ?
O7 C15 C16 C21 13.9(8) . . . . ?
C21 C16 C17 C18 -3.6(9) . . . . ?
C15 C16 C17 C18 174.7(6) . . . . ?
C16 C17 C18 C19 4.8(9) . . . . ?
C17 C18 C19 C20 -2.9(10) . . . . ?
C18 C19 C20 C21 -0.1(9) . . . . ?
C17 C16 C21 C20 0.5(9) . . . . ?
C15 C16 C21 C20 -177.8(6) . . . . ?
C19 C20 C21 C16 1.3(9) . . . . ?
O8 C22 C23 C28 6.2(8) . . . . ?
O9 C22 C23 C28 -172.3(5) . . . . ?
O8 C22 C23 C24 -171.7(6) . . . . ?
O9 C22 C23 C24 9.8(9) . . . . ?
C28 C23 C24 C25 -0.9(11) . . . . ?
C22 C23 C24 C25 177.0(7) . . . . ?
C23 C24 C25 C26 4.3(13) . . . . ?
C24 C25 C26 C27 -4.4(13) . . . . ?
C25 C26 C27 C28 1.0(11) . . . . ?
C24 C23 C28 C27 -2.5(9) . . . . ?
C22 C23 C28 C27 179.6(5) . . . . ?
C26 C27 C28 C23 2.4(9) . . . . ?
O10 C29 C30 C35 -167.2(7) . . . . ?
O11 C29 C30 C35 10.9(9) . . . . ?
O10 C29 C30 C31 12.4(9) . . . . ?
O11 C29 C30 C31 -169.5(6) . . . . ?
C35 C30 C31 C32 -0.8(10) . . . . ?
C29 C30 C31 C32 179.6(6) . . . . ?
C30 C31 C32 C33 -0.2(11) . . . . ?
C31 C32 C33 C34 3.2(13) . . . . ?
C32 C33 C34 C35 -4.9(14) . . . . ?
C31 C30 C35 C34 -0.9(11) . . . . ?
C29 C30 C35 C34 178.7(7) . . . . ?
C33 C34 C35 C30 3.8(13) . . . . ?
O13 C36 C37 C38 -15.9(9) . . . . ?
O12 C36 C37 C38 164.7(6) . . . . ?
O13 C36 C37 C42 169.7(6) . . . . ?
O12 C36 C37 C42 -9.6(9) . . . . ?
C42 C37 C38 C39 -5.5(11) . . . . ?
C36 C37 C38 C39 180.0(7) . . . . ?
C37 C38 C39 C40 3.3(13) . . . . ?
C38 C39 C40 C41 -2.1(15) . . . . ?
C39 C40 C41 C42 3.2(15) . . . . ?
C40 C41 C42 C37 -5.6(12) . . . . ?
C38 C37 C42 C41 6.8(11) . . . . ?
C36 C37 C42 C41 -178.8(7) . . . . ?
Cr2 N1 C44 S1 1E1(2) . . . . ?
Cr3 N2 C45 S2 -178(3) . . . . ?
C44 N1 Cr2 O1 -19(11) . . . . ?
C44 N1 Cr2 O8 9(4) . . . . ?
C44 N1 Cr2 O7 -85(4) . . . . ?
C44 N1 Cr2 O10 -174(4) . . . . ?
C44 N1 Cr2 O13 95(4) . . . . ?
C45 N2 Cr3 O1 14E1(3) . . . . ?
C45 N2 Cr3 O12 162(2) . . . . ?
C45 N2 Cr3 O5 -110(2) . . . . ?
C45 N2 Cr3 O11 70(2) . . . . ?
C45 N2 Cr3 O3 -19(2) . . . . ?
O4 Cr1 O1 Cr2 125.7(2) . . . . ?
O9 Cr1 O1 Cr2 36.6(2) . . . . ?
O2 Cr1 O1 Cr2 -143.7(2) . . . . ?
O6 Cr1 O1 Cr2 -55.9(2) . . . . ?
O14 Cr1 O1 Cr2 145(8) . . . . ?
O4 Cr1 O1 Cr3 -50.6(2) . . . . ?
O9 Cr1 O1 Cr3 -139.7(2) . . . . ?
O2 Cr1 O1 Cr3 40.0(2) . . . . ?
O6 Cr1 O1 Cr3 127.8(2) . . . . ?
O14 Cr1 O1 Cr3 -31(8) . . . . ?
O8 Cr2 O1 Cr1 -52.2(2) . . . . ?
O7 Cr2 O1 Cr1 41.2(2) . . . . ?
O10 Cr2 O1 Cr1 131.0(2) . . . . ?
O13 Cr2 O1 Cr1 -138.8(2) . . . . ?
N1 Cr2 O1 Cr1 -24(10) . . . . ?
O8 Cr2 O1 Cr3 124.1(2) . . . . ?
O7 Cr2 O1 Cr3 -142.5(2) . . . . ?
O10 Cr2 O1 Cr3 -52.7(2) . . . . ?
O13 Cr2 O1 Cr3 37.5(2) . . . . ?
N1 Cr2 O1 Cr3 152(9) . . . . ?
O12 Cr3 O1 Cr1 123.0(2) . . . . ?
O5 Cr3 O1 Cr1 35.4(2) . . . . ?
O11 Cr3 O1 Cr1 -144.8(2) . . . . ?
O3 Cr3 O1 Cr1 -55.9(2) . . . . ?
N2 Cr3 O1 Cr1 14E1(3) . . . . ?
O12 Cr3 O1 Cr2 -53.3(2) . . . . ?
O5 Cr3 O1 Cr2 -140.9(2) . . . . ?
O11 Cr3 O1 Cr2 38.9(2) . . . . ?
O3 Cr3 O1 Cr2 127.8(2) . . . . ?
N2 Cr3 O1 Cr2 -3E1(3) . . . . ?
O3 C1 O2 Cr1 -21.4(9) . . . . ?
C2 C1 O2 Cr1 159.8(4) . . . . ?
O1 Cr1 O2 C1 4.3(5) . . . . ?
O4 Cr1 O2 C1 98.9(5) . . . . ?
O9 Cr1 O2 C1 -177.4(8) . . . . ?
O6 Cr1 O2 C1 -89.0(5) . . . . ?
O14 Cr1 O2 C1 -176.9(5) . . . . ?
O2 C1 O3 Cr3 -8.9(9) . . . . ?
C2 C1 O3 Cr3 169.9(4) . . . . ?
O1 Cr3 O3 C1 43.4(5) . . . . ?
O12 Cr3 O3 C1 -124.7(19) . . . . ?
O5 Cr3 O3 C1 -52.3(5) . . . . ?
O11 Cr3 O3 C1 138.0(5) . . . . ?
N2 Cr3 O3 C1 -136.7(5) . . . . ?
O5 C8 O4 Cr1 -15.8(9) . . . . ?
C9 C8 O4 Cr1 165.3(4) . . . . ?
O1 Cr1 O4 C8 44.1(5) . . . . ?
O9 Cr1 O4 C8 139.9(5) . . . . ?
O2 Cr1 O4 C8 -50.8(5) . . . . ?
O6 Cr1 O4 C8 -124.8(12) . . . . ?
O14 Cr1 O4 C8 -135.4(5) . . . . ?
O4 C8 O5 Cr3 -13.2(10) . . . . ?
C9 C8 O5 Cr3 165.6(4) . . . . ?
O1 Cr3 O5 C8 2.3(6) . . . . ?
O12 Cr3 O5 C8 -91.1(6) . . . . ?
O11 Cr3 O5 C8 -176.9(9) . . . . ?
O3 Cr3 O5 C8 94.3(6) . . . . ?
N2 Cr3 O5 C8 -177.2(6) . . . . ?
O7 C15 O6 Cr1 -8.5(9) . . . . ?
C16 C15 O6 Cr1 171.9(4) . . . . ?
O1 Cr1 O6 C15 41.0(5) . . . . ?
O4 Cr1 O6 C15 -150.0(11) . . . . ?
O9 Cr1 O6 C15 -55.0(5) . . . . ?
O2 Cr1 O6 C15 135.8(5) . . . . ?
O14 Cr1 O6 C15 -139.4(5) . . . . ?
O6 C15 O7 Cr2 -18.4(9) . . . . ?
C16 C15 O7 Cr2 161.2(4) . . . . ?
O1 Cr2 O7 C15 1.4(5) . . . . ?
O8 Cr2 O7 C15 96.0(5) . . . . ?
O10 Cr2 O7 C15 -93.5(5) . . . . ?
O13 Cr2 O7 C15 -178.6(9) . . . . ?
N1 Cr2 O7 C15 -179.6(5) . . . . ?
O9 C22 O8 Cr2 -7.5(8) . . . . ?
C23 C22 O8 Cr2 174.1(4) . . . . ?
O1 Cr2 O8 C22 40.5(5) . . . . ?
O7 Cr2 O8 C22 -53.5(4) . . . . ?
O10 Cr2 O8 C22 -158.3(9) . . . . ?
O13 Cr2 O8 C22 135.7(4) . . . . ?
N1 Cr2 O8 C22 -138.9(5) . . . . ?
O8 C22 O9 Cr1 -21.5(9) . . . . ?
C23 C22 O9 Cr1 156.8(4) . . . . ?
O1 Cr1 O9 C22 5.3(5) . . . . ?
O4 Cr1 O9 C22 -89.1(5) . . . . ?
O2 Cr1 O9 C22 -173.0(8) . . . . ?
O6 Cr1 O9 C22 99.1(5) . . . . ?
O14 Cr1 O9 C22 -173.4(5) . . . . ?
O11 C29 O10 Cr2 -15.5(9) . . . . ?
C30 C29 O10 Cr2 162.5(4) . . . . ?
O1 Cr2 O10 C29 42.8(5) . . . . ?
O8 Cr2 O10 C29 -118.3(10) . . . . ?
O7 Cr2 O10 C29 136.5(5) . . . . ?
O13 Cr2 O10 C29 -52.7(5) . . . . ?
N1 Cr2 O10 C29 -137.7(5) . . . . ?
O10 C29 O11 Cr3 -9.3(10) . . . . ?
C30 C29 O11 Cr3 172.6(4) . . . . ?
O1 Cr3 O11 C29 -2.9(6) . . . . ?
O12 Cr3 O11 C29 90.9(6) . . . . ?
O5 Cr3 O11 C29 176.3(9) . . . . ?
O3 Cr3 O11 C29 -94.7(6) . . . . ?
N2 Cr3 O11 C29 176.6(6) . . . . ?
O13 C36 O12 Cr3 -9.6(9) . . . . ?
C37 C36 O12 Cr3 169.8(4) . . . . ?
O1 Cr3 O12 C36 42.5(5) . . . . ?
O5 Cr3 O12 C36 138.0(5) . . . . ?
O11 Cr3 O12 C36 -52.2(5) . . . . ?
O3 Cr3 O12 C36 -149.4(18) . . . . ?
N2 Cr3 O12 C36 -137.3(5) . . . . ?
O12 C36 O13 Cr2 -20.7(9) . . . . ?
C37 C36 O13 Cr2 160.0(4) . . . . ?
O1 Cr2 O13 C36 5.2(5) . . . . ?
O8 Cr2 O13 C36 -88.8(5) . . . . ?
O7 Cr2 O13 C36 -174.8(9) . . . . ?
O10 Cr2 O13 C36 100.1(5) . . . . ?
N1 Cr2 O13 C36 -173.8(5) . . . . ?
O1 Cr1 O14 C43A 132(8) . . . . ?
O4 Cr1 O14 C43A 151.4(12) . . . . ?
O9 Cr1 O14 C43A -119.5(12) . . . . ?
O2 Cr1 O14 C43A 60.6(12) . . . . ?
O6 Cr1 O14 C43A -27.1(12) . . . . ?
O1 Cr1 O14 C43B 17E1(10) . . . . ?
O4 Cr1 O14 C43B -166.9(14) . . . . ?
O9 Cr1 O14 C43B -77.8(14) . . . . ?
O2 Cr1 O14 C43B 102.3(14) . . . . ?
O6 Cr1 O14 C43B 14.6(14) . . . . ?
